data_1540319
loop_
_publ_author_name
'Kraemer, K.'
'Urland, W.'
'Schulze, M.'
'Schleid, T.'
'Meyer, G.'

_publ_section_title
;
 Three bromides of lanthanum: La Br2, La2 Br5, and La Br3
;
_journal_name_full 'Zeitschrift fuer Anorganische und Allgemeine Chemie'
_journal_page_first 61
_journal_page_last 70
_journal_volume 575
_journal_year 1989
_chemical_formula_sum 'Br5 La2'
_chemical_name_systematic 'La2 Br5'
_space_group_IT_number 11
_symmetry_space_group_name_Hall '-P 2yb'
_symmetry_space_group_name_H-M 'P 1 21/m 1'
_cell_angle_alpha 90
_cell_angle_beta 91.6
_cell_angle_gamma 90
_cell_formula_units_Z 2
_cell_length_a 7.8909
_cell_length_b 4.2489
_cell_length_c 13.423
_cell_volume 449.866
_citation_journal_id_ASTM ZAACAB
_cod_data_source_file Kraemer_ZAACAB_1989_419.cif
_cod_data_source_block Br5La2
_cod_original_cell_volume 449.8661
_cod_database_code 1540319

loop_
_symmetry_equiv_pos_as_xyz
x,y,z
-x,y+1/2,-z
-x,-y,-z
x,-y-1/2,z

loop_
_atom_site_label
_atom_site_type_symbol
_atom_site_fract_x
_atom_site_fract_y
_atom_site_fract_z
_atom_site_occupancy
_atom_site_U_iso_or_equiv
Br3 Br-1 0.3458 0.25 0.8857 1 0.0
Br4 Br-1 0.8537 0.25 0.9295 1 0.0
La2 La+2 0.9247 0.25 0.16441 1 0.0
La1 La+3 0.4217 0.25 0.66277 1 0.0
Br5 Br-1 0.3232 0.25 0.2702 1 0.0
Br2 Br-1 0.0395 0.25 0.6738 1 0.0
Br1 Br-1 0.6872 0.25 0.4921 1 0.0
